data_1540752
loop_
_publ_author_name
'Zachwieja, U.'
'Jacobs, H.'

_publ_section_title
;
 Kolumnarstrukturen bei Tri- und Diamminnitraten, (M (N H3)3) (N O3) und
 (M (N H3)2) (N O3) des einwertigen Kupfers und Silbers
;
_journal_name_full 'Zeitschrift fuer Anorganische und Allgemeine Chemie'
_journal_page_first 37
_journal_page_last 50
_journal_volume 571
_journal_year 1989
_chemical_formula_sum 'Ag H9 N4 O3'
_chemical_name_systematic '(Ag (N H3)3) (N O3)'
_space_group_IT_number 190
_symmetry_space_group_name_Hall 'P -6c -2c'
_symmetry_space_group_name_H-M 'P -6 2 c'
_cell_angle_alpha 90
_cell_angle_beta 90
_cell_angle_gamma 120
_cell_formula_units_Z 2
_cell_length_a 8.057
_cell_length_b 8.057
_cell_length_c 5.84
_cell_volume 328.315
_citation_journal_id_ASTM ZAACAB
_cod_data_source_file Zachwieja_ZAACAB_1989_1182.cif
_cod_data_source_block H9Ag1N4O3
_cod_original_cell_volume 328.3146
_cod_original_formula_sum 'H9 Ag1 N4 O3'
_cod_database_code 1540752

loop_
_symmetry_equiv_pos_as_xyz
x,y,z
-x+y,-x,-z+1/2
-y,x-y,z
x,y,-z+1/2
-x+y,-x,z
-y,x-y,-z+1/2
y,x,z+1/2
x-y,-y,-z
-x,-x+y,z+1/2
y,x,-z
x-y,-y,z+1/2
-x,-x+y,-z

loop_
_atom_site_label
_atom_site_type_symbol
_atom_site_fract_x
_atom_site_fract_y
_atom_site_fract_z
_atom_site_occupancy
_atom_site_U_iso_or_equiv
Ag1 Ag+1 0 0 0.25 1 0.0
N2 N+5 0.3333 0.6667 0.25 1 0.0
O1 O-2 0.459 0.831 0.25 1 0.0
N1 N-3 0.813 0.674 0.25 1 0.0
